data_2241414
loop_
_publ_author_name
'Tan, Ming Yueh'
'Crouse, Karen A.'
'Ravoof, Thahira Begum S. A.'
'Tiekink, Edward R. T.'

_publ_section_title
;
 Crystal structure of
 1-{(<i>Z</i>)-[(2<i>E</i>)-3-(4-chlorophenyl)-1-phenylprop-2-en-1-ylidene]amino}-3-ethylthiourea
;
_journal_issue 12
_journal_name_full 'Acta Crystallographica Section E'
_journal_page_first o1047
_journal_page_last o1048
_journal_paper_doi 10.1107/S2056989015023531
_journal_volume 71
_journal_year 2015
_chemical_formula_iupac 'C18 H18 Cl N3 S'
_chemical_formula_moiety 'C18 H18 Cl N3 S'
_chemical_formula_sum 'C18 H18 Cl N3 S'
_chemical_formula_weight 343.86
_chemical_name_systematic
1-{(<i>Z</i>)-[(2<i>E</i>)-3-(4-Chlorophenyl)-1-phenylprop-2-en-1-ylidene]amino}-3-ethylthiourea
_space_group_crystal_system monoclinic
_space_group_IT_number 14
_space_group_name_Hall '-P 2ybc'
_space_group_name_H-M_alt 'P 1 21/c 1'
_symmetry_space_group_name_Hall '-P 2ybc'
_symmetry_space_group_name_H-M 'P 1 21/c 1'
_atom_sites_solution_hydrogens mixed
_audit_creation_method SHELXL-2014/7
_cell_angle_alpha 90
_cell_angle_beta 90.196(8)
_cell_angle_gamma 90
_cell_formula_units_Z 4
_cell_length_a 10.5800(10)
_cell_length_b 12.0438(9)
_cell_length_c 13.9561(10)
_cell_measurement_reflns_used 2181
_cell_measurement_temperature 293(2)
_cell_measurement_theta_max 27.50
_cell_measurement_theta_min 2.91
_cell_volume 1778.3(2)
_computing_cell_refinement
;
CrysAlis PRO (Agilent, 2013)
;
_computing_data_collection
;
CrysAlis PRO (Agilent, 2013)
;
_computing_data_reduction
;
CrysAlis PRO (Agilent, 2013)
;
_computing_molecular_graphics
;
ORTEP-3 for Windows (Farrugia, 2012) and DIAMOND (Brandenburg,
2006)
;
_computing_publication_material
;
publCIF (Westrip, 2010)
;
_computing_structure_refinement
;
SHELXL2014 (Sheldrick, 2015)
;
_computing_structure_solution
;
SHELXS97 (Sheldrick, 2008)
;
_diffrn_ambient_temperature 293(2)
_diffrn_detector_area_resol_mean 10.4041
_diffrn_measured_fraction_theta_full 0.998
_diffrn_measured_fraction_theta_max 0.998
_diffrn_measurement_device_type 'Agilent SuperNova Dual diffractometer with an Atlas detector'
_diffrn_measurement_method '\w scan'
_diffrn_radiation_monochromator Mirror
_diffrn_radiation_source 'SuperNova (Mo) X-ray Source'
_diffrn_radiation_type MoK\a
_diffrn_radiation_wavelength 0.71073
_diffrn_reflns_av_R_equivalents 0.0509
_diffrn_reflns_limit_h_max 12
_diffrn_reflns_limit_h_min -13
_diffrn_reflns_limit_k_max 15
_diffrn_reflns_limit_k_min -14
_diffrn_reflns_limit_l_max 18
_diffrn_reflns_limit_l_min -18
_diffrn_reflns_number 11178
_diffrn_reflns_theta_full 27.499
_diffrn_reflns_theta_max 27.499
_diffrn_reflns_theta_min 2.919
_diffrn_standards_decay_% 0
_diffrn_standards_interval_count 0
_diffrn_standards_interval_time 0
_diffrn_standards_number 0
_exptl_absorpt_coefficient_mu 0.334
_exptl_absorpt_correction_T_max 1.00000
_exptl_absorpt_correction_T_min 0.79995
_exptl_absorpt_correction_type multi-scan
_exptl_absorpt_process_details
;
(CrysAlis PRO; Agilent, 2013)
;
_exptl_crystal_colour light-brown
_exptl_crystal_density_diffrn 1.284
_exptl_crystal_description prism
_exptl_crystal_F_000 720
_exptl_crystal_size_max 0.200
_exptl_crystal_size_mid 0.150
_exptl_crystal_size_min 0.100
_refine_diff_density_max 0.197
_refine_diff_density_min -0.254
_refine_ls_extinction_coef 0.0044(7)
_refine_ls_extinction_expression Fc^*^=kFc[1+0.001xFc^2^\l^3^/sin(2\q)]^-1/4^
_refine_ls_extinction_method
;
SHELXL2014 (Sheldrick, 2014)
;
_refine_ls_goodness_of_fit_ref 1.000
_refine_ls_hydrogen_treatment constr
_refine_ls_matrix_type full
_refine_ls_number_parameters 216
_refine_ls_number_reflns 4078
_refine_ls_number_restraints 2
_refine_ls_restrained_S_all 1.000
_refine_ls_R_factor_all 0.1219
_refine_ls_R_factor_gt 0.0380
_refine_ls_shift/su_max 0.001
_refine_ls_shift/su_mean 0.000
_refine_ls_structure_factor_coef Fsqd
_refine_ls_weighting_details 'w=1/[\s^2^(Fo^2^)+(0.0463P)^2^] where P=(Fo^2^+2Fc^2^)/3'
_refine_ls_weighting_scheme calc
_refine_ls_wR_factor_gt 0.0827
_refine_ls_wR_factor_ref 0.1202
_reflns_number_gt 1963
_reflns_number_total 4078
_reflns_threshold_expression 'I > 2\s(I)'
_cod_data_source_file hb7555sup1.cif
_cod_data_source_block I
_cod_database_code 2241414
_shelx_space_group_comment
;
The symmetry employed for this shelxl refinement is uniquely defined
by the following loop, which should always be used as a source of
symmetry information in preference to the above space-group names.
They are only intended as comments.
;
_shelx_estimated_absorpt_t_min 0.936
_shelx_estimated_absorpt_t_max 0.967

loop_
_space_group_symop_operation_xyz
'x, y, z'
'-x, y+1/2, -z+1/2'
'-x, -y, -z'
'x, -y-1/2, z-1/2'

loop_
_atom_site_type_symbol
_atom_site_label
_atom_site_fract_x
_atom_site_fract_y
_atom_site_fract_z
_atom_site_U_iso_or_equiv
_atom_site_adp_type
_atom_site_calc_flag
_atom_site_occupancy
S S1 1.05835(7) -0.02341(6) 0.20649(5) 0.0606(2) Uani d 1
Cl Cl1 0.48690(8) 0.72659(6) 0.71676(5) 0.0754(3) Uani d 1
N N1 1.0584(2) 0.19712(18) 0.23053(16) 0.0579(6) Uani d 1
H H1N 1.025(2) 0.2566(14) 0.2562(18) 0.070 Uiso d 1
N N2 0.9246(2) 0.09776(16) 0.32430(15) 0.0543(6) Uani d 1
H H2N 0.900(2) 0.0320(11) 0.3439(17) 0.065 Uiso d 1
N N3 0.88627(18) 0.19560(15) 0.36594(14) 0.0484(5) Uani d 1
C C1 1.0138(2) 0.0979(2) 0.25424(18) 0.0470(6) Uani d 1
C C2 1.1491(2) 0.2179(2) 0.1541(2) 0.0636(8) Uani d 1
H H2A 1.2065 0.1553 0.1494 0.076 Uiso calc 1
H H2B 1.1986 0.2832 0.1699 0.076 Uiso calc 1
C C3 1.0860(3) 0.2351(4) 0.0601(2) 0.1085(13) Uani d 1
H H3A 1.0393 0.1696 0.0431 0.163 Uiso calc 1
H H3B 1.1485 0.2497 0.0121 0.163 Uiso calc 1
H H3C 1.0292 0.2971 0.0643 0.163 Uiso calc 1
C C4 0.8004(2) 0.18918(18) 0.43172(16) 0.0420(6) Uani d 1
C C5 0.7641(2) 0.29357(18) 0.47552(16) 0.0443(6) Uani d 1
H H5 0.8101 0.3565 0.4592 0.053 Uiso calc 1
C C6 0.6697(2) 0.30579(18) 0.53736(16) 0.0434(6) Uani d 1
H H6 0.6254 0.2419 0.5537 0.052 Uiso calc 1
C C7 0.6281(2) 0.40943(18) 0.58244(16) 0.0409(6) Uani d 1
C C8 0.5030(2) 0.42061(19) 0.61122(16) 0.0463(6) Uani d 1
H H8 0.4477 0.3614 0.6026 0.056 Uiso calc 1
C C9 0.4589(3) 0.5176(2) 0.65233(16) 0.0517(7) Uani d 1
H H9 0.3749 0.5240 0.6708 0.062 Uiso calc 1
C C10 0.5415(3) 0.60409(19) 0.66531(16) 0.0504(7) Uani d 1
C C11 0.6661(3) 0.5955(2) 0.63902(18) 0.0576(7) Uani d 1
H H11 0.7209 0.6548 0.6489 0.069 Uiso calc 1
C C12 0.7099(3) 0.49840(19) 0.59786(18) 0.0529(7) Uani d 1
H H12 0.7943 0.4925 0.5804 0.063 Uiso calc 1
C C41 0.7411(2) 0.08309(17) 0.46264(17) 0.0391(6) Uani d 1
C C42 0.6659(2) 0.02282(19) 0.39972(17) 0.0446(6) Uani d 1
H H42 0.6525 0.0488 0.3377 0.054 Uiso calc 1
C C43 0.6108(2) -0.07542(19) 0.42866(19) 0.0506(7) Uani d 1
H H43 0.5608 -0.1156 0.3860 0.061 Uiso calc 1
C C44 0.6294(2) -0.1139(2) 0.5200(2) 0.0550(7) Uani d 1
H H44 0.5916 -0.1799 0.5394 0.066 Uiso calc 1
C C45 0.7037(2) -0.0552(2) 0.58311(19) 0.0553(7) Uani d 1
H H45 0.7163 -0.0817 0.6450 0.066 Uiso calc 1
C C46 0.7597(2) 0.0428(2) 0.55490(17) 0.0491(6) Uani d 1
H H46 0.8101 0.0821 0.5978 0.059 Uiso calc 1

loop_
_atom_site_aniso_label
_atom_site_aniso_U_11
_atom_site_aniso_U_22
_atom_site_aniso_U_33
_atom_site_aniso_U_12
_atom_site_aniso_U_13
_atom_site_aniso_U_23
S1 0.0614(5) 0.0544(4) 0.0661(5) 0.0084(3) 0.0204(4) -0.0080(4)
Cl1 0.1222(7) 0.0502(4) 0.0539(4) 0.0289(4) 0.0068(4) -0.0074(3)
N1 0.0567(14) 0.0503(14) 0.0670(15) -0.0007(11) 0.0263(12) 0.0014(12)
N2 0.0638(14) 0.0380(12) 0.0614(13) 0.0005(10) 0.0292(11) -0.0016(11)
N3 0.0531(12) 0.0375(11) 0.0548(12) 0.0017(9) 0.0176(11) -0.0023(10)
C1 0.0433(14) 0.0470(16) 0.0506(14) 0.0010(11) 0.0098(12) -0.0017(13)
C2 0.0500(16) 0.0699(18) 0.0710(19) -0.0065(13) 0.0207(15) 0.0061(16)
C3 0.078(2) 0.172(4) 0.076(2) -0.021(2) 0.006(2) 0.031(3)
C4 0.0426(14) 0.0386(14) 0.0450(14) -0.0014(10) 0.0090(12) -0.0001(12)
C5 0.0482(15) 0.0349(13) 0.0500(14) -0.0011(10) 0.0094(12) -0.0001(11)
C6 0.0465(14) 0.0378(14) 0.0459(14) -0.0015(10) 0.0062(12) -0.0017(11)
C7 0.0491(15) 0.0368(13) 0.0368(13) 0.0022(11) 0.0066(11) 0.0014(11)
C8 0.0537(16) 0.0411(14) 0.0442(14) 0.0000(11) 0.0115(12) 0.0051(12)
C9 0.0611(17) 0.0494(16) 0.0448(15) 0.0155(13) 0.0141(13) 0.0075(13)
C10 0.079(2) 0.0373(14) 0.0348(13) 0.0122(13) 0.0034(13) -0.0021(12)
C11 0.0728(19) 0.0446(16) 0.0555(16) -0.0044(13) -0.0035(15) -0.0065(14)
C12 0.0543(17) 0.0489(16) 0.0555(16) -0.0019(12) 0.0096(13) -0.0080(13)
C41 0.0404(13) 0.0342(13) 0.0427(14) 0.0028(10) 0.0110(11) -0.0028(11)
C42 0.0470(15) 0.0450(14) 0.0419(13) 0.0016(11) 0.0075(12) -0.0019(12)
C43 0.0538(16) 0.0433(14) 0.0547(17) -0.0066(12) 0.0098(13) -0.0102(13)
C44 0.0603(17) 0.0396(14) 0.0652(18) -0.0061(12) 0.0154(15) 0.0042(14)
C45 0.0653(18) 0.0503(16) 0.0502(15) 0.0011(13) 0.0076(14) 0.0104(14)
C46 0.0532(16) 0.0472(15) 0.0469(15) -0.0046(12) 0.0003(12) -0.0003(13)

loop_
_atom_type_symbol
_atom_type_description
_atom_type_scat_dispersion_real
_atom_type_scat_dispersion_imag
_atom_type_scat_source
C C 0.0033 0.0016 'International Tables Vol C Tables 4.2.6.8 and 6.1.1.4'
H H 0.0000 0.0000 'International Tables Vol C Tables 4.2.6.8 and 6.1.1.4'
N N 0.0061 0.0033 'International Tables Vol C Tables 4.2.6.8 and 6.1.1.4'
S S 0.1246 0.1234 'International Tables Vol C Tables 4.2.6.8 and 6.1.1.4'
Cl Cl 0.1484 0.1585 'International Tables Vol C Tables 4.2.6.8 and 6.1.1.4'

loop_
_geom_angle_atom_site_label_1
_geom_angle_atom_site_label_2
_geom_angle_atom_site_label_3
_geom_angle
C1 N1 C2 124.9(2)
C1 N1 H1N 119.5(17)
C2 N1 H1N 115.1(17)
C1 N2 N3 120.56(18)
C1 N2 H2N 115.5(16)
N3 N2 H2N 123.6(16)
C4 N3 N2 117.15(18)
N1 C1 N2 115.3(2)
N1 C1 S1 125.86(17)
N2 C1 S1 118.80(17)
N1 C2 C3 112.0(2)
N1 C2 H2A 109.2
C3 C2 H2A 109.2
N1 C2 H2B 109.2
C3 C2 H2B 109.2
H2A C2 H2B 107.9
C2 C3 H3A 109.5
C2 C3 H3B 109.5
H3A C3 H3B 109.5
C2 C3 H3C 109.5
H3A C3 H3C 109.5
H3B C3 H3C 109.5
N3 C4 C5 115.73(19)
N3 C4 C41 123.63(19)
C5 C4 C41 120.64(18)
C6 C5 C4 124.7(2)
C6 C5 H5 117.6
C4 C5 H5 117.6
C5 C6 C7 126.8(2)
C5 C6 H6 116.6
C7 C6 H6 116.6
C8 C7 C12 118.1(2)
C8 C7 C6 119.6(2)
C12 C7 C6 122.3(2)
C9 C8 C7 121.6(2)
C9 C8 H8 119.2
C7 C8 H8 119.2
C10 C9 C8 118.7(2)
C10 C9 H9 120.6
C8 C9 H9 120.6
C9 C10 C11 121.3(2)
C9 C10 Cl1 119.1(2)
C11 C10 Cl1 119.6(2)
C10 C11 C12 119.8(2)
C10 C11 H11 120.1
C12 C11 H11 120.1
C11 C12 C7 120.4(2)
C11 C12 H12 119.8
C7 C12 H12 119.8
C42 C41 C46 118.9(2)
C42 C41 C4 120.5(2)
C46 C41 C4 120.7(2)
C43 C42 C41 120.3(2)
C43 C42 H42 119.8
C41 C42 H42 119.8
C44 C43 C42 120.2(2)
C44 C43 H43 119.9
C42 C43 H43 119.9
C43 C44 C45 120.1(2)
C43 C44 H44 119.9
C45 C44 H44 119.9
C44 C45 C46 120.2(2)
C44 C45 H45 119.9
C46 C45 H45 119.9
C45 C46 C41 120.2(2)
C45 C46 H46 119.9
C41 C46 H46 119.9

loop_
_geom_bond_atom_site_label_1
_geom_bond_atom_site_label_2
_geom_bond_distance
S1 C1 1.674(2)
Cl1 C10 1.740(2)
N1 C1 1.327(3)
N1 C2 1.459(3)
N1 H1N 0.874(10)
N2 C1 1.361(3)
N2 N3 1.376(2)
N2 H2N 0.878(10)
N3 C4 1.296(2)
C2 C3 1.484(4)
C2 H2A 0.9700
C2 H2B 0.9700
C3 H3A 0.9600
C3 H3B 0.9600
C3 H3C 0.9600
C4 C5 1.450(3)
C4 C41 1.488(3)
C5 C6 1.330(3)
C5 H5 0.9300
C6 C7 1.466(3)
C6 H6 0.9300
C7 C8 1.392(3)
C7 C12 1.393(3)
C8 C9 1.383(3)
C8 H8 0.9300
C9 C10 1.372(4)
C9 H9 0.9300
C10 C11 1.373(4)
C11 C12 1.384(3)
C11 H11 0.9300
C12 H12 0.9300
C41 C42 1.388(3)
C41 C46 1.389(3)
C42 C43 1.380(3)
C42 H42 0.9300
C43 C44 1.370(3)
C43 H43 0.9300
C44 C45 1.375(4)
C44 H44 0.9300
C45 C46 1.379(3)
C45 H45 0.9300
C46 H46 0.9300

loop_
_geom_hbond_atom_site_label_D
_geom_hbond_atom_site_label_H
_geom_hbond_atom_site_label_A
_geom_hbond_site_symmetry_A
_geom_hbond_distance_DH
_geom_hbond_distance_HA
_geom_hbond_distance_DA
_geom_hbond_angle_DHA
N1 H1N N3 . 0.876(19) 2.25(2) 2.629(3) 106.1(15)
N1 H1N S1 2_755 0.876(19) 2.841(18) 3.693(2) 164.5(19)
C43 H43 Cl1 4_565 0.93 2.82 3.708(3) 160

loop_
_geom_torsion_atom_site_label_1
_geom_torsion_atom_site_label_2
_geom_torsion_atom_site_label_3
_geom_torsion_atom_site_label_4
_geom_torsion
C1 N2 N3 C4 179.6(2)
C2 N1 C1 N2 -176.5(2)
C2 N1 C1 S1 3.9(4)
N3 N2 C1 N1 -0.2(4)
N3 N2 C1 S1 179.39(19)
C1 N1 C2 C3 87.9(4)
N2 N3 C4 C5 178.8(2)
N2 N3 C4 C41 -0.9(4)
N3 C4 C5 C6 173.2(2)
C41 C4 C5 C6 -7.1(4)
C4 C5 C6 C7 -179.0(2)
C5 C6 C7 C8 152.8(2)
C5 C6 C7 C12 -27.2(4)
C12 C7 C8 C9 1.3(3)
C6 C7 C8 C9 -178.7(2)
C7 C8 C9 C10 -0.4(4)
C8 C9 C10 C11 -0.5(4)
C8 C9 C10 Cl1 179.87(18)
C9 C10 C11 C12 0.5(4)
Cl1 C10 C11 C12 -179.8(2)
C10 C11 C12 C7 0.3(4)
C8 C7 C12 C11 -1.2(4)
C6 C7 C12 C11 178.8(2)
N3 C4 C41 C42 -65.7(3)
C5 C4 C41 C42 114.7(2)
N3 C4 C41 C46 114.5(3)
C5 C4 C41 C46 -65.2(3)
C46 C41 C42 C43 0.0(3)
C4 C41 C42 C43 -179.9(2)
C41 C42 C43 C44 0.3(3)
C42 C43 C44 C45 -0.4(4)
C43 C44 C45 C46 0.1(4)
C44 C45 C46 C41 0.2(4)
C42 C41 C46 C45 -0.2(3)
C4 C41 C46 C45 179.6(2)

_cod_database_fobs_code 2241414
